data_2020777
loop_
_publ_author_name
'Anjana, S. S.'
'Varghese, Babu'
'Prasad, Edamana'

_publ_section_title
;
 Dinuclear cobalt(II) complexes with double phosphate ester bridges and
 tetradentate ligands having anisole or quinoline appendages
;
_journal_coeditor_code KY3116
_journal_issue 6
_journal_name_full 'Acta Crystallographica Section C'
_journal_page_first 492
_journal_page_last 497
_journal_paper_doi 10.1107/S2053229617007355
_journal_volume 73
_journal_year 2017
_chemical_formula_iupac '[Co (C12 H10 O4 P)2 (C21 H18 N4)2] (Cl O4)2'
_chemical_formula_moiety 'C66 H56 Co2 N8 O8 P2 2+, 2(Cl1 O4 -)'
_chemical_formula_sum 'C66 H56 Cl2 Co2 N8 O16 P2'
_chemical_formula_weight 1467.88
_chemical_name_systematic
'Bis(\m-diphenyl phosphato-\k^2^<i>O</i>:<i>O</i>')bis({<i>N</i>,<i>N</i>-bis[(pyridin-2-yl)methyl]quinolin-8-amine-\k^4^<i>N</i>,<i>N</i>',<i>N</i>'',<i>O</i>}cobalt(II)) bis(perchlorate)'
_space_group_crystal_system monoclinic
_space_group_IT_number 14
_space_group_name_Hall '-P 2ybc'
_space_group_name_H-M_alt 'P 1 21/c 1'
_symmetry_space_group_name_Hall '-P 2ybc'
_symmetry_space_group_name_H-M 'P 1 21/c 1'
_atom_sites_solution_hydrogens geom
_audit_creation_method SHELXL-2016/6
_cell_angle_alpha 90
_cell_angle_beta 93.0080(10)
_cell_angle_gamma 90
_cell_formula_units_Z 2
_cell_length_a 13.0021(2)
_cell_length_b 12.8075(3)
_cell_length_c 19.8373(4)
_cell_measurement_reflns_used 7902
_cell_measurement_temperature 296(2)
_cell_measurement_theta_max 23.89
_cell_measurement_theta_min 2.42
_cell_volume 3298.84(11)
_computing_cell_refinement
;
APEX2 and SAINT (Bruker, 2012)
;
_computing_data_collection
;
APEX2 (Bruker, 2012)
;
_computing_data_reduction
;
SAINT and XPREP (Bruker, 2012)
;
_computing_molecular_graphics
;
ORTEP-3 for Windows (Farrugia, 2012) and Mercury (Macrae <i>et al.</i>,
2006)
;
_computing_publication_material
;
SHELXL2016 (Sheldrick, 2015b)
;
_computing_structure_refinement
;
SHELXL2016 (Sheldrick, 2015b)
;
_computing_structure_solution
;
SHELXT (Sheldrick, 2015a)
;
_diffrn_ambient_temperature 296(2)
_diffrn_measured_fraction_theta_full 0.999
_diffrn_measured_fraction_theta_max 0.999
_diffrn_measurement_device_type 'Bruker Kappa APEXII CCD'
_diffrn_measurement_method '\w and \f scan'
_diffrn_radiation_type MoK\a
_diffrn_radiation_wavelength 0.71073
_diffrn_reflns_av_R_equivalents 0.0227
_diffrn_reflns_limit_h_max 14
_diffrn_reflns_limit_h_min -14
_diffrn_reflns_limit_k_max 14
_diffrn_reflns_limit_k_min -14
_diffrn_reflns_limit_l_max 22
_diffrn_reflns_limit_l_min -22
_diffrn_reflns_number 19894
_diffrn_reflns_theta_full 24.159
_diffrn_reflns_theta_max 24.159
_diffrn_reflns_theta_min 1.893
_exptl_absorpt_coefficient_mu 0.707
_exptl_absorpt_correction_T_max 0.745
_exptl_absorpt_correction_T_min 0.654
_exptl_absorpt_correction_type multi-scan
_exptl_absorpt_process_details
;
(SADABS; Bruker, 2012)
;
_exptl_crystal_colour pink
_exptl_crystal_density_diffrn 1.478
_exptl_crystal_description square
_exptl_crystal_F_000 1508
_exptl_crystal_size_max 0.250
_exptl_crystal_size_mid 0.200
_exptl_crystal_size_min 0.160
_refine_diff_density_max 0.421
_refine_diff_density_min -0.501
_refine_ls_extinction_method none
_refine_ls_goodness_of_fit_ref 1.088
_refine_ls_hydrogen_treatment constr
_refine_ls_matrix_type full
_refine_ls_number_parameters 433
_refine_ls_number_reflns 5273
_refine_ls_number_restraints 0
_refine_ls_restrained_S_all 1.088
_refine_ls_R_factor_all 0.0526
_refine_ls_R_factor_gt 0.0414
_refine_ls_shift/su_max 0.002
_refine_ls_shift/su_mean 0.000
_refine_ls_structure_factor_coef Fsqd
_refine_ls_weighting_details 'w=1/[\s^2^(Fo^2^)+(0.0453P)^2^+3.3390P] where P=(Fo^2^+2Fc^2^)/3'
_refine_ls_weighting_scheme calc
_refine_ls_wR_factor_gt 0.1027
_refine_ls_wR_factor_ref 0.1092
_reflns_number_gt 4391
_reflns_number_total 5273
_reflns_threshold_expression 'I > 2\s(I)'
_cod_data_source_file ky3116sup1.cif
_cod_data_source_block 1b
_cod_database_code 2020777
_shelx_space_group_comment
;
The symmetry employed for this shelxl refinement is uniquely defined
by the following loop, which should always be used as a source of
symmetry information in preference to the above space-group names.
They are only intended as comments.
;
_shelx_estimated_absorpt_t_min 0.843
_shelx_estimated_absorpt_t_max 0.895

loop_
_space_group_symop_operation_xyz
'x, y, z'
'-x, y+1/2, -z+1/2'
'-x, -y, -z'
'x, -y-1/2, z-1/2'

loop_
_atom_site_type_symbol
_atom_site_label
_atom_site_fract_x
_atom_site_fract_y
_atom_site_fract_z
_atom_site_U_iso_or_equiv
_atom_site_adp_type
_atom_site_calc_flag
_atom_site_occupancy
C C1 0.6627(3) 1.0353(4) -0.0386(2) 0.0693(11) Uani d 1
H H1 0.683370 0.965811 -0.039538 0.083 Uiso calc 1
C C2 0.5752(4) 1.0661(5) -0.0767(3) 0.0977(17) Uani d 1
H H2 0.538118 1.017688 -0.103134 0.117 Uiso calc 1
C C3 0.5440(4) 1.1672(5) -0.0750(3) 0.1006(17) Uani d 1
H H3 0.485268 1.188428 -0.100070 0.121 Uiso calc 1
C C4 0.5992(3) 1.2373(4) -0.0363(2) 0.0742(12) Uani d 1
H H4 0.578804 1.306781 -0.034697 0.089 Uiso calc 1
C C5 0.6862(3) 1.2036(3) 0.00064(17) 0.0492(9) Uani d 1
C C6 0.7520(3) 1.2755(3) 0.04257(17) 0.0523(9) Uani d 1
H H6A 0.805611 1.303731 0.015666 0.063 Uiso calc 1
H H6B 0.710629 1.333350 0.057476 0.063 Uiso calc 1
C C7 0.8948(3) 1.2719(3) 0.12945(19) 0.0527(9) Uani d 1
H H7A 0.877108 1.329747 0.158236 0.063 Uiso calc 1
H H7B 0.932738 1.299579 0.092617 0.063 Uiso calc 1
C C8 0.9608(2) 1.1958(3) 0.16922(17) 0.0472(8) Uani d 1
C C9 1.0244(3) 1.2248(4) 0.2250(2) 0.0678(12) Uani d 1
H H9 1.024567 1.293201 0.240755 0.081 Uiso calc 1
C C10 1.0861(3) 1.1513(5) 0.2562(2) 0.0766(13) Uani d 1
H H10 1.128705 1.169339 0.293517 0.092 Uiso calc 1
C C11 1.0853(3) 1.0518(4) 0.2328(2) 0.0704(12) Uani d 1
H H11 1.127383 1.001091 0.253370 0.084 Uiso calc 1
C C12 1.0210(3) 1.0279(3) 0.17814(18) 0.0597(10) Uani d 1
H H12 1.019833 0.959412 0.162487 0.072 Uiso calc 1
C C13 0.7246(3) 0.9234(3) 0.15816(18) 0.0504(9) Uani d 1
H H13 0.755101 0.868269 0.136103 0.061 Uiso calc 1
C C14 0.6579(3) 0.9006(3) 0.20973(19) 0.0573(10) Uani d 1
H H14 0.646733 0.831739 0.222349 0.069 Uiso calc 1
C C15 0.6103(3) 0.9794(3) 0.24076(19) 0.0562(10) Uani d 1
H H15 0.564900 0.965123 0.274282 0.067 Uiso calc 1
C C16 0.6294(2) 1.0828(3) 0.22229(16) 0.0443(8) Uani d 1
C C17 0.5859(3) 1.1710(3) 0.25351(19) 0.0613(10) Uani d 1
H H17 0.538142 1.160772 0.286164 0.074 Uiso calc 1
C C18 0.6125(3) 1.2700(3) 0.2368(2) 0.0661(11) Uani d 1
H H18 0.583684 1.326604 0.258325 0.079 Uiso calc 1
C C19 0.6835(3) 1.2867(3) 0.18697(19) 0.0565(9) Uani d 1
H H19 0.701645 1.354634 0.175985 0.068 Uiso calc 1
C C20 0.7263(2) 1.2047(2) 0.15434(15) 0.0389(7) Uani d 1
C C21 0.7003(2) 1.1005(2) 0.17176(15) 0.0377(7) Uani d 1
C C22 1.0283(3) 0.6881(3) 0.09565(16) 0.0440(8) Uani d 1
C C23 1.1241(3) 0.7142(3) 0.12233(19) 0.0636(10) Uani d 1
H H23 1.140557 0.783412 0.132162 0.076 Uiso calc 1
C C24 1.1959(4) 0.6361(4) 0.1344(2) 0.0830(14) Uani d 1
H H24 1.261383 0.652973 0.152229 0.100 Uiso calc 1
C C25 1.1715(4) 0.5339(4) 0.1203(3) 0.0835(14) Uani d 1
H H25 1.220049 0.481486 0.128816 0.100 Uiso calc 1
C C26 1.0766(4) 0.5100(3) 0.0941(3) 0.0820(13) Uani d 1
H H26 1.060117 0.440820 0.084185 0.098 Uiso calc 1
C C27 1.0030(3) 0.5874(3) 0.0815(2) 0.0620(10) Uani d 1
H H27 0.937498 0.570314 0.063750 0.074 Uiso calc 1
C C28 0.7975(2) 0.7505(3) -0.05410(17) 0.0432(8) Uani d 1
C C29 0.7412(3) 0.6885(3) -0.0144(2) 0.0671(11) Uani d 1
H H29 0.770147 0.660709 0.025558 0.080 Uiso calc 1
C C30 0.6399(3) 0.6677(4) -0.0346(3) 0.0913(16) Uani d 1
H H30 0.600492 0.624883 -0.008222 0.110 Uiso calc 1
C C31 0.5970(3) 0.7093(4) -0.0928(3) 0.0867(15) Uani d 1
H H31 0.528987 0.694288 -0.106031 0.104 Uiso calc 1
C C32 0.6535(3) 0.7726(4) -0.1313(2) 0.0776(13) Uani d 1
H H32 0.623841 0.801840 -0.170612 0.093 Uiso calc 1
C C33 0.7557(3) 0.7937(3) -0.11216(18) 0.0607(10) Uani d 1
H H33 0.795044 0.836700 -0.138483 0.073 Uiso calc 1
Cl Cl1 0.65199(8) 0.56711(8) 0.15434(6) 0.0669(3) Uani d 1
Co Co1 0.84769(3) 1.06875(3) 0.06506(2) 0.03324(14) Uani d 1
N N1 0.7177(2) 1.1036(2) -0.00074(14) 0.0461(7) Uani d 1
N N2 0.79944(19) 1.22094(19) 0.10202(13) 0.0386(6) Uani d 1
N N3 0.9599(2) 1.0980(2) 0.14607(13) 0.0443(7) Uani d 1
N N4 0.74576(19) 1.0191(2) 0.13985(13) 0.0397(6) Uani d 1
O O1 0.94517(15) 1.13453(16) -0.00421(10) 0.0407(5) Uani d 1
O O2 0.87291(16) 0.92070(16) 0.03622(12) 0.0460(6) Uani d 1
O O3 0.95296(17) 0.76609(18) 0.08654(11) 0.0493(6) Uani d 1
O O4 0.90328(16) 0.76707(17) -0.03819(11) 0.0454(5) Uani d 1
O O5 0.6551(3) 0.6763(2) 0.1479(2) 0.1269(15) Uani d 1
O O6 0.6495(3) 0.5389(3) 0.22227(19) 0.1047(11) Uani d 1
O O7 0.7437(2) 0.5270(3) 0.12750(18) 0.0903(10) Uani d 1
O O8 0.5650(3) 0.5283(4) 0.1202(2) 0.1341(16) Uani d 1
P P1 0.94875(6) 0.83950(6) 0.02126(4) 0.0353(2) Uani d 1

loop_
_atom_site_aniso_label
_atom_site_aniso_U_11
_atom_site_aniso_U_22
_atom_site_aniso_U_33
_atom_site_aniso_U_12
_atom_site_aniso_U_13
_atom_site_aniso_U_23
C1 0.065(3) 0.070(3) 0.071(3) 0.002(2) -0.013(2) -0.009(2)
C2 0.080(3) 0.103(4) 0.105(4) 0.000(3) -0.044(3) -0.018(3)
C3 0.072(3) 0.115(5) 0.110(4) 0.017(3) -0.034(3) 0.014(4)
C4 0.061(3) 0.076(3) 0.085(3) 0.019(2) -0.002(2) 0.016(3)
C5 0.0446(19) 0.053(2) 0.051(2) 0.0137(17) 0.0130(16) 0.0105(17)
C6 0.068(2) 0.0379(19) 0.052(2) 0.0162(17) 0.0154(18) 0.0070(16)
C7 0.050(2) 0.041(2) 0.069(2) -0.0062(16) 0.0214(18) -0.0201(18)
C8 0.0417(18) 0.057(2) 0.0445(19) -0.0095(17) 0.0168(15) -0.0138(17)
C9 0.061(2) 0.088(3) 0.056(2) -0.012(2) 0.013(2) -0.029(2)
C10 0.060(3) 0.124(4) 0.045(2) -0.011(3) -0.0028(19) -0.006(3)
C11 0.067(3) 0.093(4) 0.050(2) -0.004(2) -0.007(2) 0.014(2)
C12 0.059(2) 0.070(3) 0.049(2) 0.001(2) -0.0057(18) 0.0110(19)
C13 0.058(2) 0.039(2) 0.055(2) -0.0050(17) 0.0112(17) -0.0036(16)
C14 0.069(2) 0.046(2) 0.058(2) -0.0192(19) 0.0158(19) 0.0033(18)
C15 0.053(2) 0.064(3) 0.052(2) -0.0194(19) 0.0172(17) -0.0025(19)
C16 0.0349(17) 0.059(2) 0.0389(18) -0.0046(16) 0.0053(14) -0.0063(16)
C17 0.046(2) 0.080(3) 0.060(2) 0.001(2) 0.0151(18) -0.003(2)
C18 0.059(2) 0.069(3) 0.072(3) 0.018(2) 0.018(2) -0.009(2)
C19 0.059(2) 0.048(2) 0.063(2) 0.0105(18) 0.0140(19) 0.0007(18)
C20 0.0373(16) 0.0377(18) 0.0426(18) 0.0061(14) 0.0092(14) -0.0032(14)
C21 0.0299(15) 0.0453(19) 0.0378(17) 0.0010(14) 0.0012(13) -0.0042(14)
C22 0.051(2) 0.046(2) 0.0352(17) 0.0035(16) 0.0087(15) 0.0069(15)
C23 0.078(3) 0.056(2) 0.055(2) -0.006(2) -0.011(2) 0.0066(19)
C24 0.068(3) 0.099(4) 0.078(3) 0.005(3) -0.028(2) 0.017(3)
C25 0.078(3) 0.073(3) 0.099(4) 0.023(3) -0.010(3) 0.018(3)
C26 0.085(3) 0.048(2) 0.112(4) 0.012(2) -0.004(3) 0.004(2)
C27 0.055(2) 0.046(2) 0.085(3) -0.0010(18) -0.002(2) 0.004(2)
C28 0.0378(17) 0.0425(19) 0.050(2) -0.0005(15) 0.0125(15) -0.0117(15)
C29 0.046(2) 0.077(3) 0.080(3) 0.001(2) 0.0123(19) 0.024(2)
C30 0.050(3) 0.103(4) 0.123(4) -0.014(2) 0.020(3) 0.024(3)
C31 0.045(2) 0.116(4) 0.098(4) -0.009(3) 0.000(2) -0.022(3)
C32 0.065(3) 0.113(4) 0.054(2) 0.008(3) -0.008(2) -0.013(3)
C33 0.062(2) 0.078(3) 0.043(2) -0.005(2) 0.0080(18) -0.002(2)
Cl1 0.0620(6) 0.0511(6) 0.0887(8) 0.0012(5) 0.0133(5) -0.0065(5)
Co1 0.0331(2) 0.0307(2) 0.0363(2) 0.00442(17) 0.00581(17) -0.00351(18)
N1 0.0395(15) 0.0517(18) 0.0469(16) 0.0043(13) 0.0004(12) -0.0041(14)
N2 0.0407(14) 0.0315(14) 0.0446(15) 0.0027(11) 0.0119(12) -0.0015(12)
N3 0.0418(15) 0.0546(18) 0.0369(15) -0.0026(13) 0.0064(12) -0.0009(13)
N4 0.0397(14) 0.0382(15) 0.0417(15) -0.0002(12) 0.0074(12) -0.0036(12)
O1 0.0405(12) 0.0396(12) 0.0426(12) -0.0007(10) 0.0091(9) 0.0025(10)
O2 0.0472(13) 0.0308(11) 0.0613(14) 0.0028(10) 0.0152(11) -0.0069(10)
O3 0.0548(14) 0.0476(14) 0.0474(13) 0.0084(11) 0.0198(11) 0.0109(11)
O4 0.0385(12) 0.0478(13) 0.0508(13) -0.0003(10) 0.0109(10) -0.0146(11)
O5 0.167(4) 0.0462(19) 0.171(4) 0.017(2) 0.036(3) -0.002(2)
O6 0.103(3) 0.114(3) 0.099(3) 0.017(2) 0.027(2) 0.017(2)
O7 0.082(2) 0.080(2) 0.113(3) 0.0142(17) 0.0446(19) 0.0039(19)
O8 0.086(3) 0.171(4) 0.144(4) -0.043(3) -0.008(2) -0.024(3)
P1 0.0391(4) 0.0291(4) 0.0387(4) 0.0020(3) 0.0118(3) -0.0011(3)

loop_
_atom_type_symbol
_atom_type_description
_atom_type_scat_dispersion_real
_atom_type_scat_dispersion_imag
_atom_type_scat_source
C C 0.0033 0.0016 'International Tables Vol C Tables 4.2.6.8 and 6.1.1.4'
H H 0.0000 0.0000 'International Tables Vol C Tables 4.2.6.8 and 6.1.1.4'
N N 0.0061 0.0033 'International Tables Vol C Tables 4.2.6.8 and 6.1.1.4'
O O 0.0106 0.0060 'International Tables Vol C Tables 4.2.6.8 and 6.1.1.4'
P P 0.1023 0.0942 'International Tables Vol C Tables 4.2.6.8 and 6.1.1.4'
Cl Cl 0.1484 0.1585 'International Tables Vol C Tables 4.2.6.8 and 6.1.1.4'
Co Co 0.3494 0.9721 'International Tables Vol C Tables 4.2.6.8 and 6.1.1.4'

loop_
_geom_angle_atom_site_label_1
_geom_angle_atom_site_label_2
_geom_angle_atom_site_label_3
_geom_angle_site_symmetry_1
_geom_angle_site_symmetry_3
_geom_angle
N1 C1 C2 . . 121.3(4)
N1 C1 H1 . . 119.4
C2 C1 H1 . . 119.4
C3 C2 C1 . . 119.6(5)
C3 C2 H2 . . 120.2
C1 C2 H2 . . 120.2
C2 C3 C4 . . 119.6(4)
C2 C3 H3 . . 120.2
C4 C3 H3 . . 120.2
C3 C4 C5 . . 119.0(4)
C3 C4 H4 . . 120.5
C5 C4 H4 . . 120.5
N1 C5 C4 . . 121.8(4)
N1 C5 C6 . . 115.8(3)
C4 C5 C6 . . 122.3(4)
N2 C6 C5 . . 111.0(3)
N2 C6 H6A . . 109.4
C5 C6 H6A . . 109.4
N2 C6 H6B . . 109.4
C5 C6 H6B . . 109.4
H6A C6 H6B . . 108.0
N2 C7 C8 . . 110.7(3)
N2 C7 H7A . . 109.5
C8 C7 H7A . . 109.5
N2 C7 H7B . . 109.5
C8 C7 H7B . . 109.5
H7A C7 H7B . . 108.1
N3 C8 C9 . . 121.1(4)
N3 C8 C7 . . 115.8(3)
C9 C8 C7 . . 123.0(3)
C10 C9 C8 . . 119.0(4)
C10 C9 H9 . . 120.5
C8 C9 H9 . . 120.5
C11 C10 C9 . . 119.9(4)
C11 C10 H10 . . 120.0
C9 C10 H10 . . 120.0
C10 C11 C12 . . 118.4(4)
C10 C11 H11 . . 120.8
C12 C11 H11 . . 120.8
N3 C12 C11 . . 123.3(4)
N3 C12 H12 . . 118.3
C11 C12 H12 . . 118.3
N4 C13 C14 . . 122.8(3)
N4 C13 H13 . . 118.6
C14 C13 H13 . . 118.6
C15 C14 C13 . . 119.4(3)
C15 C14 H14 . . 120.3
C13 C14 H14 . . 120.3
C14 C15 C16 . . 119.7(3)
C14 C15 H15 . . 120.1
C16 C15 H15 . . 120.1
C15 C16 C21 . . 118.0(3)
C15 C16 C17 . . 123.9(3)
C21 C16 C17 . . 118.1(3)
C18 C17 C16 . . 121.5(3)
C18 C17 H17 . . 119.2
C16 C17 H17 . . 119.2
C17 C18 C19 . . 119.9(4)
C17 C18 H18 . . 120.0
C19 C18 H18 . . 120.0
C20 C19 C18 . . 121.0(4)
C20 C19 H19 . . 119.5
C18 C19 H19 . . 119.5
C19 C20 C21 . . 119.8(3)
C19 C20 N2 . . 121.6(3)
C21 C20 N2 . . 118.6(3)
N4 C21 C16 . . 121.2(3)
N4 C21 C20 . . 119.2(3)
C16 C21 C20 . . 119.6(3)
C27 C22 C23 . . 121.1(3)
C27 C22 O3 . . 119.3(3)
C23 C22 O3 . . 119.4(3)
C22 C23 C24 . . 118.9(4)
C22 C23 H23 . . 120.5
C24 C23 H23 . . 120.5
C25 C24 C23 . . 120.6(4)
C25 C24 H24 . . 119.7
C23 C24 H24 . . 119.7
C26 C25 C24 . . 119.4(4)
C26 C25 H25 . . 120.3
C24 C25 H25 . . 120.3
C25 C26 C27 . . 121.0(4)
C25 C26 H26 . . 119.5
C27 C26 H26 . . 119.5
C22 C27 C26 . . 118.9(4)
C22 C27 H27 . . 120.5
C26 C27 H27 . . 120.5
C29 C28 C33 . . 121.6(3)
C29 C28 O4 . . 120.4(3)
C33 C28 O4 . . 117.9(3)
C28 C29 C30 . . 118.6(4)
C28 C29 H29 . . 120.7
C30 C29 H29 . . 120.7
C31 C30 C29 . . 120.7(4)
C31 C30 H30 . . 119.6
C29 C30 H30 . . 119.6
C32 C31 C30 . . 120.1(4)
C32 C31 H31 . . 119.9
C30 C31 H31 . . 119.9
C31 C32 C33 . . 120.0(4)
C31 C32 H32 . . 120.0
C33 C32 H32 . . 120.0
C28 C33 C32 . . 119.0(4)
C28 C33 H33 . . 120.5
C32 C33 H33 . . 120.5
O8 Cl1 O6 . . 108.7(3)
O8 Cl1 O5 . . 110.0(3)
O6 Cl1 O5 . . 110.3(3)
O8 Cl1 O7 . . 111.5(3)
O6 Cl1 O7 . . 109.2(2)
O5 Cl1 O7 . . 107.2(2)
O2 Co1 O1 . . 94.55(9)
O2 Co1 N1 . . 99.17(10)
O1 Co1 N1 . . 90.10(9)
O2 Co1 N4 . . 91.90(9)
O1 Co1 N4 . . 173.54(9)
N1 Co1 N4 . . 89.24(10)
O2 Co1 N3 . . 105.24(10)
O1 Co1 N3 . . 90.59(9)
N1 Co1 N3 . . 155.45(11)
N4 Co1 N3 . . 87.36(10)
O2 Co1 N2 . . 171.65(9)
O1 Co1 N2 . . 93.18(9)
N1 Co1 N2 . . 77.64(10)
N4 Co1 N2 . . 80.40(9)
N3 Co1 N2 . . 77.82(10)
C1 N1 C5 . . 118.7(3)
C1 N1 Co1 . . 126.3(3)
C5 N1 Co1 . . 114.8(2)
C20 N2 C6 . . 112.0(2)
C20 N2 C7 . . 111.5(2)
C6 N2 C7 . . 113.0(3)
C20 N2 Co1 . . 108.73(18)
C6 N2 Co1 . . 105.63(19)
C7 N2 Co1 . . 105.51(18)
C8 N3 C12 . . 118.1(3)
C8 N3 Co1 . . 114.6(2)
C12 N3 Co1 . . 127.1(3)
C13 N4 C21 . . 118.8(3)
C13 N4 Co1 . . 128.1(2)
C21 N4 Co1 . . 113.1(2)
P1 O1 Co1 3_775 . 147.81(14)
P1 O2 Co1 . . 147.43(14)
C22 O3 P1 . . 121.11(19)
C28 O4 P1 . . 125.02(18)
O2 P1 O1 . 3_775 122.04(13)
O2 P1 O4 . . 109.53(13)
O1 P1 O4 3_775 . 106.09(12)
O2 P1 O3 . . 104.28(12)
O1 P1 O3 3_775 . 109.00(12)
O4 P1 O3 . . 104.67(13)

loop_
_geom_bond_atom_site_label_1
_geom_bond_atom_site_label_2
_geom_bond_site_symmetry_2
_geom_bond_distance
C1 N1 . 1.336(5)
C1 C2 . 1.389(6)
C1 H1 . 0.9300
C2 C3 . 1.358(7)
C2 H2 . 0.9300
C3 C4 . 1.361(7)
C3 H3 . 0.9300
C4 C5 . 1.383(5)
C4 H4 . 0.9300
C5 N1 . 1.346(4)
C5 C6 . 1.482(5)
C6 N2 . 1.478(4)
C6 H6A . 0.9700
C6 H6B . 0.9700
C7 N2 . 1.479(4)
C7 C8 . 1.497(5)
C7 H7A . 0.9700
C7 H7B . 0.9700
C8 N3 . 1.334(4)
C8 C9 . 1.396(5)
C9 C10 . 1.364(6)
C9 H9 . 0.9300
C10 C11 . 1.356(6)
C10 H10 . 0.9300
C11 C12 . 1.368(5)
C11 H11 . 0.9300
C12 N3 . 1.338(5)
C12 H12 . 0.9300
C13 N4 . 1.311(4)
C13 C14 . 1.406(5)
C13 H13 . 0.9300
C14 C15 . 1.350(5)
C14 H14 . 0.9300
C15 C16 . 1.399(5)
C15 H15 . 0.9300
C16 C21 . 1.415(4)
C16 C17 . 1.420(5)
C17 C18 . 1.361(6)
C17 H17 . 0.9300
C18 C19 . 1.403(5)
C18 H18 . 0.9300
C19 C20 . 1.367(5)
C19 H19 . 0.9300
C20 C21 . 1.424(4)
C20 N2 . 1.459(4)
C21 N4 . 1.370(4)
C22 C27 . 1.358(5)
C22 C23 . 1.370(5)
C22 O3 . 1.403(4)
C23 C24 . 1.380(6)
C23 H23 . 0.9300
C24 C25 . 1.373(7)
C24 H24 . 0.9300
C25 C26 . 1.350(6)
C25 H25 . 0.9300
C26 C27 . 1.391(6)
C26 H26 . 0.9300
C27 H27 . 0.9300
C28 C29 . 1.359(5)
C28 C33 . 1.365(5)
C28 O4 . 1.411(4)
C29 C30 . 1.382(6)
C29 H29 . 0.9300
C30 C31 . 1.363(7)
C30 H30 . 0.9300
C31 C32 . 1.357(7)
C31 H31 . 0.9300
C32 C33 . 1.389(6)
C32 H32 . 0.9300
C33 H33 . 0.9300
Cl1 O8 . 1.380(4)
Cl1 O6 . 1.397(4)
Cl1 O5 . 1.405(3)
Cl1 O7 . 1.426(3)
Co1 O2 . 2.012(2)
Co1 O1 . 2.095(2)
Co1 N1 . 2.128(3)
Co1 N4 . 2.137(2)
Co1 N3 . 2.146(3)
Co1 N2 . 2.186(2)
O1 P1 3_775 1.475(2)
O2 P1 . 1.474(2)
O3 P1 . 1.599(2)
O4 P1 . 1.590(2)

loop_
_geom_hbond_atom_site_label_D
_geom_hbond_atom_site_label_H
_geom_hbond_atom_site_label_A
_geom_hbond_site_symmetry_A
_geom_hbond_distance_DH
_geom_hbond_distance_HA
_geom_hbond_distance_DA
_geom_hbond_angle_DHA
C7 H7B O4 3_775 0.97 2.58 3.305(4) 131.1
C13 H13 O2 . 0.93 2.65 3.172(4) 115.8
C14 H14 O5 . 0.93 2.48 3.123(5) 125.9
C19 H19 Cl1 1_565 0.93 2.82 3.668(4) 151.4
C19 H19 O6 1_565 0.93 2.63 3.339(5) 133.1
C19 H19 O7 1_565 0.93 2.48 3.402(5) 170.7

loop_
_geom_torsion_atom_site_label_1
_geom_torsion_atom_site_label_2
_geom_torsion_atom_site_label_3
_geom_torsion_atom_site_label_4
_geom_torsion_site_symmetry_4
_geom_torsion
N1 C1 C2 C3 . -0.7(8)
C1 C2 C3 C4 . 0.4(9)
C2 C3 C4 C5 . -0.1(8)
C3 C4 C5 N1 . 0.1(6)
C3 C4 C5 C6 . 178.4(4)
N1 C5 C6 N2 . -32.9(4)
C4 C5 C6 N2 . 148.7(3)
N2 C7 C8 N3 . 35.3(4)
N2 C7 C8 C9 . -148.1(3)
N3 C8 C9 C10 . -0.1(5)
C7 C8 C9 C10 . -176.6(3)
C8 C9 C10 C11 . 0.1(6)
C9 C10 C11 C12 . -0.5(6)
C10 C11 C12 N3 . 0.9(6)
N4 C13 C14 C15 . 2.2(6)
C13 C14 C15 C16 . -1.3(6)
C14 C15 C16 C21 . -1.0(5)
C14 C15 C16 C17 . -177.7(4)
C15 C16 C17 C18 . 175.5(4)
C21 C16 C17 C18 . -1.3(5)
C16 C17 C18 C19 . 0.8(6)
C17 C18 C19 C20 . 0.4(6)
C18 C19 C20 C21 . -1.2(5)
C18 C19 C20 N2 . 179.4(3)
C15 C16 C21 N4 . 2.6(5)
C17 C16 C21 N4 . 179.6(3)
C15 C16 C21 C20 . -176.4(3)
C17 C16 C21 C20 . 0.6(5)
C19 C20 C21 N4 . -178.4(3)
N2 C20 C21 N4 . 1.1(4)
C19 C20 C21 C16 . 0.6(5)
N2 C20 C21 C16 . -179.9(3)
C27 C22 C23 C24 . 0.5(6)
O3 C22 C23 C24 . 176.6(3)
C22 C23 C24 C25 . -0.4(7)
C23 C24 C25 C26 . 0.4(8)
C24 C25 C26 C27 . -0.5(8)
C23 C22 C27 C26 . -0.5(6)
O3 C22 C27 C26 . -176.7(4)
C25 C26 C27 C22 . 0.5(7)
C33 C28 C29 C30 . 1.3(6)
O4 C28 C29 C30 . -175.0(4)
C28 C29 C30 C31 . -0.7(8)
C29 C30 C31 C32 . -0.5(8)
C30 C31 C32 C33 . 1.1(8)
C29 C28 C33 C32 . -0.8(6)
O4 C28 C33 C32 . 175.6(3)
C31 C32 C33 C28 . -0.4(7)
C2 C1 N1 C5 . 0.7(6)
C2 C1 N1 Co1 . 176.0(4)
C4 C5 N1 C1 . -0.4(5)
C6 C5 N1 C1 . -178.8(3)
C4 C5 N1 Co1 . -176.2(3)
C6 C5 N1 Co1 . 5.4(4)
C19 C20 N2 C6 . -64.1(4)
C21 C20 N2 C6 . 116.5(3)
C19 C20 N2 C7 . 63.7(4)
C21 C20 N2 C7 . -115.7(3)
C19 C20 N2 Co1 . 179.6(3)
C21 C20 N2 Co1 . 0.2(3)
C5 C6 N2 C20 . -76.5(3)
C5 C6 N2 C7 . 156.5(3)
C5 C6 N2 Co1 . 41.7(3)
C8 C7 N2 C20 . 75.4(3)
C8 C7 N2 C6 . -157.4(3)
C8 C7 N2 Co1 . -42.4(3)
C9 C8 N3 C12 . 0.4(5)
C7 C8 N3 C12 . 177.2(3)
C9 C8 N3 Co1 . 175.3(2)
C7 C8 N3 Co1 . -8.0(3)
C11 C12 N3 C8 . -0.8(5)
C11 C12 N3 Co1 . -175.0(3)
C14 C13 N4 C21 . -0.6(5)
C14 C13 N4 Co1 . 178.1(3)
C16 C21 N4 C13 . -1.8(4)
C20 C21 N4 C13 . 177.2(3)
C16 C21 N4 Co1 . 179.2(2)
C20 C21 N4 Co1 . -1.8(3)
C27 C22 O3 P1 . -100.9(3)
C23 C22 O3 P1 . 82.9(4)
C29 C28 O4 P1 . -74.4(4)
C33 C28 O4 P1 . 109.1(3)
Co1 O2 P1 O1 3_775 -21.0(3)
Co1 O2 P1 O4 . -145.7(3)
Co1 O2 P1 O3 . 102.8(3)
C28 O4 P1 O2 . -25.7(3)
C28 O4 P1 O1 3_775 -159.2(2)
C28 O4 P1 O3 . 85.6(3)
C22 O3 P1 O2 . -170.4(2)
C22 O3 P1 O1 3_775 -38.6(3)
C22 O3 P1 O4 . 74.6(3)

_cod_database_fobs_code 2020777
